data_4131554
loop_
_publ_author_name
'Taylor, Jordan W.'
'McSkimming, Alex'
'Guzman, Camilo F.'
'Harman, W. Hill'

_publ_section_title
;
 N-Heterocyclic Carbene-Stabilized Boranthrene as a Metal-Free Platform
 for the Activation of Small Molecules.
;
_journal_issue 32
_journal_name_full 'Journal of the American Chemical Society'
_journal_page_first 11032
_journal_page_last 11035
_journal_paper_doi 10.1021/jacs.7b06772
_journal_volume 139
_journal_year 2017
_chemical_formula_sum 'C86 H110 B2 Br2 N14'
_chemical_formula_weight 1521.31
_space_group_crystal_system triclinic
_space_group_IT_number 2
_space_group_name_Hall '-P 1'
_space_group_name_H-M_alt 'P -1'
_atom_sites_solution_hydrogens geom
_audit_creation_method SHELXL-2013
_cell_angle_alpha 90.8263(5)
_cell_angle_beta 105.4512(5)
_cell_angle_gamma 100.8307(5)
_cell_formula_units_Z 1
_cell_length_a 10.9914(4)
_cell_length_b 12.4217(4)
_cell_length_c 16.6359(6)
_cell_measurement_reflns_used 9990
_cell_measurement_temperature 100(2)
_cell_measurement_theta_max 31.22
_cell_measurement_theta_min 2.31
_cell_volume 2145.25(13)
_computing_cell_refinement 'Bruker SAINT'
_computing_data_collection 'Bruker APEX2'
_computing_data_reduction 'Bruker SAINT'
_computing_molecular_graphics 'Bruker SHELXTL'
_computing_publication_material 'Bruker SHELXTL'
_computing_structure_refinement 'SHELXL-2013 (Sheldrick, 2013)'
_computing_structure_solution 'SHELXS-97 (Sheldrick 2008)'
_diffrn_ambient_temperature 100(2)
_diffrn_measured_fraction_theta_full 0.999
_diffrn_measured_fraction_theta_max 0.999
_diffrn_measurement_device_type 'Bruker APEX-II CCD'
_diffrn_measurement_method '\f and \w scans'
_diffrn_radiation_type MoK\a
_diffrn_radiation_wavelength 0.71073
_diffrn_reflns_av_R_equivalents 0.0292
_diffrn_reflns_av_unetI/netI 0.0219
_diffrn_reflns_Laue_measured_fraction_full 0.999
_diffrn_reflns_Laue_measured_fraction_max 0.999
_diffrn_reflns_limit_h_max 14
_diffrn_reflns_limit_h_min -14
_diffrn_reflns_limit_k_max 16
_diffrn_reflns_limit_k_min -16
_diffrn_reflns_limit_l_max 22
_diffrn_reflns_limit_l_min -22
_diffrn_reflns_number 54967
_diffrn_reflns_point_group_measured_fraction_full 0.999
_diffrn_reflns_point_group_measured_fraction_max 0.999
_diffrn_reflns_theta_full 25.242
_diffrn_reflns_theta_max 28.282
_diffrn_reflns_theta_min 1.673
_exptl_absorpt_coefficient_mu 0.995
_exptl_absorpt_correction_type multi-scan
_exptl_absorpt_process_details 'Bruker SADABS'
_exptl_crystal_colour colourless
_exptl_crystal_density_diffrn 1.178
_exptl_crystal_density_meas ?
_exptl_crystal_density_method 'not measured'
_exptl_crystal_description 'prism frag'
_exptl_crystal_F_000 804
_exptl_crystal_size_max 0.487
_exptl_crystal_size_mid 0.456
_exptl_crystal_size_min 0.179
_exptl_transmission_factor_max 0.837
_exptl_transmission_factor_min 0.740
_refine_diff_density_max 0.801
_refine_diff_density_min -0.328
_refine_diff_density_rms 0.053
_refine_ls_extinction_method none
_refine_ls_goodness_of_fit_ref 1.032
_refine_ls_hydrogen_treatment constr
_refine_ls_matrix_type full
_refine_ls_number_parameters 482
_refine_ls_number_reflns 10640
_refine_ls_number_restraints 0
_refine_ls_restrained_S_all 1.032
_refine_ls_R_factor_all 0.0377
_refine_ls_R_factor_gt 0.0319
_refine_ls_shift/su_max 0.001
_refine_ls_shift/su_mean 0.000
_refine_ls_structure_factor_coef Fsqd
_refine_ls_weighting_details 'w=1/[\s^2^(Fo^2^)+(0.0403P)^2^+1.0894P] where P=(Fo^2^+2Fc^2^)/3'
_refine_ls_weighting_scheme calc
_refine_ls_wR_factor_gt 0.0790
_refine_ls_wR_factor_ref 0.0817
_reflns_Friedel_coverage 0.000
_reflns_number_gt 9492
_reflns_number_total 10640
_reflns_threshold_expression 'I > 2\s(I)'
_cod_data_source_file ja7b06772_si_001.cif
_cod_data_source_block hh168JT81r_0m
_cod_depositor_comments
;
The following automatic conversions were performed:

data item '_exptl_crystal_density_meas' value 'not measured' was
changed to '?' -- the value is perceived as not measured.

Automatic conversion script
Id: cif_fix_values 6909 2019-04-08 15:41:33Z antanas 
;
_cod_database_code 4131554
_shelx_space_group_comment
; 
The symmetry employed for this shelxl refinement is uniquely defined 
by the following loop, which should always be used as a source of 
symmetry information in preference to the above space-group names. 
They are only intended as comments. 
;
_shelx_estimated_absorpt_t_min 0.643
_shelx_estimated_absorpt_t_max 0.842
_shelxl_version_number 2013-4

loop_
_space_group_symop_operation_xyz
'x, y, z'
'-x, -y, -z'

loop_
_atom_site_label
_atom_site_type_symbol
_atom_site_fract_x
_atom_site_fract_y
_atom_site_fract_z
_atom_site_U_iso_or_equiv
_atom_site_adp_type
_atom_site_occupancy
_atom_site_site_symmetry_order
_atom_site_calc_flag
_atom_site_refinement_flags_posn
_atom_site_refinement_flags_adp
Br1 Br 0.50601(2) 0.53392(2) 0.70014(2) 0.02209(5) Uani 1 1 d . .
B1 B 0.45440(13) 0.00446(11) 0.90245(9) 0.0117(3) Uani 1 1 d . .
C1 C 0.35586(11) -0.00832(10) 0.95955(8) 0.0120(2) Uani 1 1 d . .
C2 C 0.22287(12) -0.02409(11) 0.92030(9) 0.0160(3) Uani 1 1 d . .
H2 H 0.1948 -0.0217 0.8613 0.019 Uiso 1 1 calc R U
C3 C 0.13115(12) -0.04299(11) 0.96472(9) 0.0196(3) Uani 1 1 d . .
H3 H 0.0421 -0.0528 0.9365 0.023 Uiso 1 1 calc R U
C4 C 0.17117(13) -0.04743(12) 1.05086(9) 0.0197(3) Uani 1 1 d . .
H4 H 0.1100 -0.0591 1.0824 0.024 Uiso 1 1 calc R U
C5 C 0.30177(13) -0.03460(11) 1.09033(9) 0.0162(3) Uani 1 1 d . .
H5 H 0.3285 -0.0387 1.1492 0.019 Uiso 1 1 calc R U
C6 C 0.39600(12) -0.01582(10) 1.04646(8) 0.0122(2) Uani 1 1 d . .
N1A N 0.41626(10) 0.08983(9) 0.74779(7) 0.0144(2) Uani 1 1 d . .
C2A C 0.44072(11) 0.09984(10) 0.83290(8) 0.0123(2) Uani 1 1 d . .
N3A N 0.47341(10) 0.21052(9) 0.85225(7) 0.0131(2) Uani 1 1 d . .
C4A C 0.47181(13) 0.26741(11) 0.78096(9) 0.0178(3) Uani 1 1 d . .
H4A H 0.4919 0.3449 0.7786 0.021 Uiso 1 1 calc R U
C5A C 0.43669(13) 0.19255(11) 0.71621(9) 0.0185(3) Uani 1 1 d . .
H5A H 0.4274 0.2070 0.6592 0.022 Uiso 1 1 calc R U
C6A C 0.35778(13) -0.00432(11) 0.68741(8) 0.0160(3) Uani 1 1 d . .
C7A C 0.43688(14) -0.05594(11) 0.65288(8) 0.0183(3) Uani 1 1 d . .
C8A C 0.37644(15) -0.13928(12) 0.58978(9) 0.0232(3) Uani 1 1 d . .
H8A H 0.4274 -0.1769 0.5659 0.028 Uiso 1 1 calc R U
C9A C 0.24348(16) -0.16779(13) 0.56159(9) 0.0256(3) Uani 1 1 d . .
H9A H 0.2041 -0.2249 0.5188 0.031 Uiso 1 1 calc R U
C10A C 0.16762(15) -0.11352(12) 0.59541(9) 0.0233(3) Uani 1 1 d . .
H10A H 0.0765 -0.1339 0.5754 0.028 Uiso 1 1 calc R U
C11A C 0.22247(13) -0.02936(12) 0.65837(9) 0.0190(3) Uani 1 1 d . .
C12A C 0.58278(14) -0.02243(12) 0.67808(9) 0.0200(3) Uani 1 1 d . .
H12A H 0.6082 0.0394 0.7222 0.024 Uiso 1 1 calc R U
C13A C 0.64668(15) -0.11717(13) 0.71496(10) 0.0265(3) Uani 1 1 d . .
H13A H 0.6152 -0.1424 0.7627 0.040 Uiso 1 1 calc R U
H13B H 0.7403 -0.0916 0.7336 0.040 Uiso 1 1 calc R U
H13C H 0.6253 -0.1780 0.6722 0.040 Uiso 1 1 calc R U
C14A C 0.63092(16) 0.01921(14) 0.60334(10) 0.0269(3) Uani 1 1 d . .
H14A H 0.6119 -0.0413 0.5606 0.040 Uiso 1 1 calc R U
H14B H 0.7241 0.0472 0.6220 0.040 Uiso 1 1 calc R U
H14C H 0.5875 0.0783 0.5797 0.040 Uiso 1 1 calc R U
C15A C 0.13669(14) 0.03569(13) 0.68838(9) 0.0232(3) Uani 1 1 d . .
H15A H 0.1884 0.0771 0.7424 0.028 Uiso 1 1 calc R U
C16A C 0.09490(18) 0.11992(16) 0.62500(12) 0.0372(4) Uani 1 1 d . .
H16A H 0.1714 0.1689 0.6174 0.056 Uiso 1 1 calc R U
H16B H 0.0425 0.1632 0.6459 0.056 Uiso 1 1 calc R U
H16C H 0.0442 0.0812 0.5713 0.056 Uiso 1 1 calc R U
C17A C 0.01710(15) -0.03738(16) 0.70388(11) 0.0340(4) Uani 1 1 d . .
H17A H -0.0428 -0.0686 0.6503 0.051 Uiso 1 1 calc R U
H17B H -0.0253 0.0068 0.7330 0.051 Uiso 1 1 calc R U
H17C H 0.0430 -0.0969 0.7383 0.051 Uiso 1 1 calc R U
C18A C 0.49815(12) 0.27142(10) 0.93242(8) 0.0137(2) Uani 1 1 d . .
C19A C 0.39110(13) 0.28748(11) 0.95933(9) 0.0174(3) Uani 1 1 d . .
C20A C 0.41651(14) 0.35077(11) 1.03385(9) 0.0207(3) Uani 1 1 d . .
H20A H 0.3469 0.3599 1.0554 0.025 Uiso 1 1 calc R U
C21A C 0.54101(14) 0.40080(12) 1.07742(9) 0.0203(3) Uani 1 1 d . .
H21A H 0.5561 0.4434 1.1283 0.024 Uiso 1 1 calc R U
C22A C 0.64303(14) 0.38852(11) 1.04671(9) 0.0183(3) Uani 1 1 d . .
H22A H 0.7277 0.4245 1.0763 0.022 Uiso 1 1 calc R U
C23A C 0.62459(12) 0.32436(10) 0.97310(8) 0.0140(2) Uani 1 1 d . .
C24A C 0.25341(13) 0.24658(12) 0.90648(11) 0.0236(3) Uani 1 1 d . .
H24A H 0.2491 0.1734 0.8788 0.028 Uiso 1 1 calc R U
C25A C 0.21401(15) 0.32474(14) 0.83708(12) 0.0331(4) Uani 1 1 d . .
H25A H 0.2126 0.3960 0.8625 0.050 Uiso 1 1 calc R U
H25B H 0.1282 0.2930 0.8008 0.050 Uiso 1 1 calc R U
H25C H 0.2763 0.3348 0.8039 0.050 Uiso 1 1 calc R U
C26A C 0.15619(16) 0.23138(15) 0.95797(14) 0.0393(5) Uani 1 1 d . .
H26A H 0.1848 0.1871 1.0050 0.059 Uiso 1 1 calc R U
H26B H 0.0718 0.1939 0.9227 0.059 Uiso 1 1 calc R U
H26C H 0.1495 0.3034 0.9793 0.059 Uiso 1 1 calc R U
C27A C 0.73873(12) 0.32254(11) 0.93836(9) 0.0169(3) Uani 1 1 d . .
H27A H 0.7164 0.2582 0.8966 0.020 Uiso 1 1 calc R U
C28A C 0.85976(14) 0.31222(13) 1.00693(10) 0.0259(3) Uani 1 1 d . .
H28A H 0.8934 0.3816 1.0414 0.039 Uiso 1 1 calc R U
H28B H 0.9252 0.2955 0.9812 0.039 Uiso 1 1 calc R U
H28C H 0.8381 0.2529 1.0420 0.039 Uiso 1 1 calc R U
C29A C 0.76875(14) 0.42839(12) 0.89408(10) 0.0234(3) Uani 1 1 d . .
H29A H 0.6925 0.4354 0.8493 0.035 Uiso 1 1 calc R U
H29B H 0.8405 0.4251 0.8702 0.035 Uiso 1 1 calc R U
H29C H 0.7924 0.4920 0.9346 0.035 Uiso 1 1 calc R U
N1S N 0.41132(10) -0.10926(9) 0.84684(7) 0.0139(2) Uani 1 1 d . .
C2S C 0.36694(12) -0.19087(11) 0.80911(8) 0.0151(2) Uani 1 1 d . .
C3S C 0.30546(14) -0.29056(11) 0.75635(9) 0.0202(3) Uani 1 1 d . .
H3A H 0.2489 -0.3382 0.7835 0.030 Uiso 1 1 calc R U
H3B H 0.3714 -0.3290 0.7474 0.030 Uiso 1 1 calc R U
H3C H 0.2544 -0.2719 0.7024 0.030 Uiso 1 1 calc R U
N2S N 0.85055(16) 0.20828(14) 0.76461(11) 0.0428(4) Uani 1 1 d . .
C4S C 0.80485(16) 0.26798(15) 0.72066(11) 0.0319(4) Uani 1 1 d . .
C5S C 0.74548(18) 0.34391(16) 0.66386(12) 0.0370(4) Uani 1 1 d . .
H5B H 0.8127 0.3963 0.6484 0.055 Uiso 1 1 calc R U
H5C H 0.6975 0.3839 0.6917 0.055 Uiso 1 1 calc R U
H5D H 0.6865 0.3025 0.6135 0.055 Uiso 1 1 calc R U
N3S N 1.01133(18) 0.56248(18) 0.78034(13) 0.0541(5) Uani 1 1 d . .
C6S C 0.94009(18) 0.61699(17) 0.78333(12) 0.0386(4) Uani 1 1 d . .
C7S C 0.8499(2) 0.68586(19) 0.7919(2) 0.0692(8) Uani 1 1 d . .
H7A H 0.7618 0.6427 0.7737 0.104 Uiso 1 1 calc R U
H7B H 0.8580 0.7485 0.7572 0.104 Uiso 1 1 calc R U
H7C H 0.8694 0.7127 0.8505 0.104 Uiso 1 1 calc R U
N4S N 0.01567(19) 0.61368(15) 0.57350(12) 0.0514(5) Uani 1 1 d . .
C8S C 0.06580(19) 0.54369(16) 0.60024(12) 0.0385(4) Uani 1 1 d . .
C9S C 0.12936(19) 0.45616(18) 0.63435(12) 0.0407(4) Uani 1 1 d . .
H9B H 0.2228 0.4813 0.6467 0.061 Uiso 1 1 calc R U
H9C H 0.1017 0.3926 0.5936 0.061 Uiso 1 1 calc R U
H9D H 0.1067 0.4352 0.6859 0.061 Uiso 1 1 calc R U
N5S N 0.4227(2) 0.25405(15) 0.51844(10) 0.0481(4) Uani 1 1 d . .
C10S C 0.38084(18) 0.32988(16) 0.49808(10) 0.0334(4) Uani 1 1 d . .
C11S C 0.33007(18) 0.42783(17) 0.47262(12) 0.0373(4) Uani 1 1 d . .
H11A H 0.3598 0.4838 0.5195 0.056 Uiso 1 1 calc R U
H11B H 0.2357 0.4093 0.4559 0.056 Uiso 1 1 calc R U
H11C H 0.3605 0.4564 0.4253 0.056 Uiso 1 1 calc R U

loop_
_atom_site_aniso_label
_atom_site_aniso_U_11
_atom_site_aniso_U_22
_atom_site_aniso_U_33
_atom_site_aniso_U_23
_atom_site_aniso_U_13
_atom_site_aniso_U_12
Br1 0.02787(8) 0.02003(7) 0.02219(8) 0.00501(5) 0.01053(6) 0.00859(5)
B1 0.0118(6) 0.0113(6) 0.0116(6) 0.0010(5) 0.0024(5) 0.0025(5)
C1 0.0117(5) 0.0092(5) 0.0154(6) 0.0013(4) 0.0040(5) 0.0025(4)
C2 0.0130(6) 0.0160(6) 0.0176(6) 0.0031(5) 0.0015(5) 0.0034(5)
C3 0.0104(6) 0.0194(7) 0.0289(8) 0.0047(6) 0.0040(5) 0.0046(5)
C4 0.0153(6) 0.0209(7) 0.0274(7) 0.0056(6) 0.0115(5) 0.0058(5)
C5 0.0169(6) 0.0174(6) 0.0166(6) 0.0029(5) 0.0070(5) 0.0054(5)
C6 0.0119(5) 0.0101(5) 0.0155(6) 0.0016(4) 0.0041(5) 0.0034(4)
N1A 0.0157(5) 0.0140(5) 0.0124(5) 0.0022(4) 0.0025(4) 0.0018(4)
C2A 0.0101(5) 0.0132(6) 0.0132(6) 0.0010(5) 0.0027(4) 0.0023(4)
N3A 0.0129(5) 0.0117(5) 0.0144(5) 0.0026(4) 0.0029(4) 0.0026(4)
C4A 0.0195(6) 0.0161(6) 0.0173(7) 0.0065(5) 0.0041(5) 0.0029(5)
C5A 0.0212(6) 0.0168(6) 0.0154(6) 0.0065(5) 0.0028(5) 0.0018(5)
C6A 0.0200(6) 0.0150(6) 0.0101(6) 0.0020(5) 0.0009(5) 0.0008(5)
C7A 0.0230(7) 0.0183(6) 0.0122(6) 0.0027(5) 0.0044(5) 0.0013(5)
C8A 0.0313(8) 0.0219(7) 0.0155(7) -0.0013(5) 0.0080(6) 0.0010(6)
C9A 0.0329(8) 0.0228(7) 0.0147(7) -0.0028(5) 0.0026(6) -0.0040(6)
C10A 0.0230(7) 0.0248(7) 0.0153(7) 0.0027(6) -0.0018(5) -0.0017(6)
C11A 0.0201(6) 0.0200(7) 0.0139(6) 0.0047(5) 0.0003(5) 0.0024(5)
C12A 0.0219(7) 0.0219(7) 0.0169(7) -0.0006(5) 0.0076(5) 0.0023(5)
C13A 0.0266(7) 0.0279(8) 0.0268(8) 0.0004(6) 0.0088(6) 0.0077(6)
C14A 0.0291(8) 0.0314(8) 0.0198(7) -0.0002(6) 0.0112(6) -0.0014(6)
C15A 0.0178(6) 0.0288(8) 0.0194(7) 0.0018(6) -0.0016(5) 0.0057(6)
C16A 0.0383(9) 0.0402(10) 0.0314(9) 0.0080(8) -0.0017(7) 0.0195(8)
C17A 0.0182(7) 0.0472(10) 0.0307(9) -0.0023(7) 0.0017(6) 0.0000(7)
C18A 0.0163(6) 0.0112(6) 0.0145(6) 0.0022(5) 0.0049(5) 0.0041(5)
C19A 0.0177(6) 0.0122(6) 0.0247(7) 0.0044(5) 0.0090(5) 0.0045(5)
C20A 0.0257(7) 0.0165(6) 0.0264(7) 0.0042(5) 0.0148(6) 0.0089(5)
C21A 0.0304(7) 0.0169(6) 0.0159(7) 0.0010(5) 0.0076(6) 0.0091(5)
C22A 0.0215(6) 0.0160(6) 0.0163(7) 0.0010(5) 0.0023(5) 0.0049(5)
C23A 0.0158(6) 0.0122(6) 0.0146(6) 0.0024(5) 0.0041(5) 0.0043(5)
C24A 0.0152(6) 0.0149(6) 0.0415(9) -0.0019(6) 0.0097(6) 0.0026(5)
C25A 0.0193(7) 0.0230(8) 0.0505(11) 0.0011(7) -0.0030(7) 0.0064(6)
C26A 0.0246(8) 0.0264(8) 0.0721(14) -0.0116(8) 0.0280(9) -0.0021(6)
C27A 0.0143(6) 0.0161(6) 0.0203(7) -0.0011(5) 0.0049(5) 0.0027(5)
C28A 0.0179(7) 0.0250(7) 0.0331(9) -0.0016(6) 0.0021(6) 0.0078(6)
C29A 0.0227(7) 0.0218(7) 0.0271(8) 0.0031(6) 0.0117(6) 0.0008(6)
N1S 0.0157(5) 0.0140(5) 0.0129(5) 0.0028(4) 0.0042(4) 0.0043(4)
C2S 0.0159(6) 0.0157(6) 0.0143(6) 0.0036(5) 0.0037(5) 0.0051(5)
C3S 0.0255(7) 0.0140(6) 0.0178(7) -0.0020(5) 0.0022(5) 0.0019(5)
N2S 0.0392(9) 0.0409(9) 0.0433(10) -0.0020(8) 0.0036(7) 0.0069(7)
C4S 0.0259(8) 0.0334(9) 0.0342(9) -0.0083(7) 0.0084(7) 0.0007(7)
C5S 0.0362(9) 0.0379(10) 0.0377(10) 0.0005(8) 0.0110(8) 0.0085(8)
N3S 0.0433(10) 0.0671(13) 0.0528(11) -0.0097(9) 0.0243(9) -0.0019(9)
C6S 0.0296(9) 0.0469(11) 0.0312(9) 0.0057(8) 0.0055(7) -0.0085(8)
C7S 0.0327(11) 0.0404(12) 0.124(2) 0.0245(14) 0.0045(13) 0.0037(9)
N4S 0.0539(11) 0.0384(9) 0.0484(11) -0.0003(8) -0.0038(8) 0.0022(8)
C8S 0.0367(9) 0.0389(10) 0.0313(9) -0.0024(8) 0.0014(7) -0.0021(8)
C9S 0.0386(10) 0.0516(12) 0.0305(9) 0.0014(8) 0.0042(8) 0.0136(9)
N5S 0.0822(13) 0.0434(10) 0.0246(8) 0.0062(7) 0.0176(8) 0.0222(9)
C10S 0.0453(10) 0.0401(10) 0.0167(7) 0.0038(7) 0.0117(7) 0.0084(8)
C11S 0.0396(10) 0.0484(11) 0.0311(9) 0.0127(8) 0.0150(8) 0.0180(8)

loop_
_atom_type_symbol
_atom_type_description
_atom_type_scat_dispersion_real
_atom_type_scat_dispersion_imag
_atom_type_scat_source
C C 0.0033 0.0016 'International Tables Vol C Tables 4.2.6.8 and 6.1.1.4'
H H 0.0000 0.0000 'International Tables Vol C Tables 4.2.6.8 and 6.1.1.4'
B B 0.0013 0.0007 'International Tables Vol C Tables 4.2.6.8 and 6.1.1.4'
N N 0.0061 0.0033 'International Tables Vol C Tables 4.2.6.8 and 6.1.1.4'
Br Br -0.2901 2.4595 'International Tables Vol C Tables 4.2.6.8 and 6.1.1.4'

loop_
_geom_angle_atom_site_label_1
_geom_angle_atom_site_label_2
_geom_angle_atom_site_label_3
_geom_angle
_geom_angle_site_symmetry_1
_geom_angle_site_symmetry_3
N1S B1 C1 102.89(10) . .
N1S B1 C6 107.66(10) . 2_657
C1 B1 C6 114.77(10) . 2_657
N1S B1 C2A 104.29(10) . .
C1 B1 C2A 116.64(10) . .
C6 B1 C2A 109.45(10) 2_657 .
C6 C1 C2 118.29(11) . .
C6 C1 B1 122.51(11) . .
C2 C1 B1 118.86(11) . .
C3 C2 C1 122.39(13) . .
C3 C2 H2 118.8 . .
C1 C2 H2 118.8 . .
C4 C3 C2 119.22(12) . .
C4 C3 H3 120.4 . .
C2 C3 H3 120.4 . .
C3 C4 C5 119.14(12) . .
C3 C4 H4 120.4 . .
C5 C4 H4 120.4 . .
C4 C5 C6 122.49(13) . .
C4 C5 H5 118.8 . .
C6 C5 H5 118.8 . .
C1 C6 C5 118.43(11) . .
C1 C6 B1 122.61(11) . 2_657
C5 C6 B1 118.96(11) . 2_657
C2A N1A C5A 110.54(11) . .
C2A N1A C6A 131.63(11) . .
C5A N1A C6A 117.17(11) . .
N3A C2A N1A 104.21(11) . .
N3A C2A B1 124.92(11) . .
N1A C2A B1 130.13(11) . .
C2A N3A C4A 110.91(11) . .
C2A N3A C18A 129.47(11) . .
C4A N3A C18A 119.45(11) . .
C5A C4A N3A 107.04(12) . .
C5A C4A H4A 126.5 . .
N3A C4A H4A 126.5 . .
C4A C5A N1A 107.29(12) . .
C4A C5A H5A 126.4 . .
N1A C5A H5A 126.4 . .
C7A C6A C11A 122.77(13) . .
C7A C6A N1A 119.20(12) . .
C11A C6A N1A 117.46(12) . .
C8A C7A C6A 117.43(13) . .
C8A C7A C12A 119.24(13) . .
C6A C7A C12A 123.28(12) . .
C9A C8A C7A 121.01(14) . .
C9A C8A H8A 119.5 . .
C7A C8A H8A 119.5 . .
C8A C9A C10A 120.34(14) . .
C8A C9A H9A 119.8 . .
C10A C9A H9A 119.8 . .
C9A C10A C11A 121.25(14) . .
C9A C10A H10A 119.4 . .
C11A C10A H10A 119.4 . .
C10A C11A C6A 117.13(13) . .
C10A C11A C15A 119.81(13) . .
C6A C11A C15A 122.94(13) . .
C7A C12A C13A 111.55(12) . .
C7A C12A C14A 110.62(12) . .
C13A C12A C14A 110.63(12) . .
C7A C12A H12A 108.0 . .
C13A C12A H12A 108.0 . .
C14A C12A H12A 108.0 . .
C12A C13A H13A 109.5 . .
C12A C13A H13B 109.5 . .
H13A C13A H13B 109.5 . .
C12A C13A H13C 109.5 . .
H13A C13A H13C 109.5 . .
H13B C13A H13C 109.5 . .
C12A C14A H14A 109.5 . .
C12A C14A H14B 109.5 . .
H14A C14A H14B 109.5 . .
C12A C14A H14C 109.5 . .
H14A C14A H14C 109.5 . .
H14B C14A H14C 109.5 . .
C11A C15A C17A 113.10(13) . .
C11A C15A C16A 110.17(13) . .
C17A C15A C16A 109.60(13) . .
C11A C15A H15A 107.9 . .
C17A C15A H15A 107.9 . .
C16A C15A H15A 107.9 . .
C15A C16A H16A 109.5 . .
C15A C16A H16B 109.5 . .
H16A C16A H16B 109.5 . .
C15A C16A H16C 109.5 . .
H16A C16A H16C 109.5 . .
H16B C16A H16C 109.5 . .
C15A C17A H17A 109.5 . .
C15A C17A H17B 109.5 . .
H17A C17A H17B 109.5 . .
C15A C17A H17C 109.5 . .
H17A C17A H17C 109.5 . .
H17B C17A H17C 109.5 . .
C23A C18A C19A 122.67(12) . .
C23A C18A N3A 118.79(11) . .
C19A C18A N3A 117.88(11) . .
C20A C19A C18A 117.05(13) . .
C20A C19A C24A 120.62(12) . .
C18A C19A C24A 122.13(13) . .
C21A C20A C19A 121.52(13) . .
C21A C20A H20A 119.2 . .
C19A C20A H20A 119.2 . .
C22A C21A C20A 119.85(13) . .
C22A C21A H21A 120.1 . .
C20A C21A H21A 120.1 . .
C21A C22A C23A 121.58(13) . .
C21A C22A H22A 119.2 . .
C23A C22A H22A 119.2 . .
C22A C23A C18A 117.08(12) . .
C22A C23A C27A 119.01(12) . .
C18A C23A C27A 123.74(12) . .
C19A C24A C26A 112.92(14) . .
C19A C24A C25A 111.19(12) . .
C26A C24A C25A 109.19(14) . .
C19A C24A H24A 107.8 . .
C26A C24A H24A 107.8 . .
C25A C24A H24A 107.8 . .
C24A C25A H25A 109.5 . .
C24A C25A H25B 109.5 . .
H25A C25A H25B 109.5 . .
C24A C25A H25C 109.5 . .
H25A C25A H25C 109.5 . .
H25B C25A H25C 109.5 . .
C24A C26A H26A 109.5 . .
C24A C26A H26B 109.5 . .
H26A C26A H26B 109.5 . .
C24A C26A H26C 109.5 . .
H26A C26A H26C 109.5 . .
H26B C26A H26C 109.5 . .
C23A C27A C28A 112.00(12) . .
C23A C27A C29A 110.24(11) . .
C28A C27A C29A 108.60(12) . .
C23A C27A H27A 108.6 . .
C28A C27A H27A 108.6 . .
C29A C27A H27A 108.6 . .
C27A C28A H28A 109.5 . .
C27A C28A H28B 109.5 . .
H28A C28A H28B 109.5 . .
C27A C28A H28C 109.5 . .
H28A C28A H28C 109.5 . .
H28B C28A H28C 109.5 . .
C27A C29A H29A 109.5 . .
C27A C29A H29B 109.5 . .
H29A C29A H29B 109.5 . .
C27A C29A H29C 109.5 . .
H29A C29A H29C 109.5 . .
H29B C29A H29C 109.5 . .
C2S N1S B1 171.90(12) . .
N1S C2S C3S 175.89(14) . .
C2S C3S H3A 109.5 . .
C2S C3S H3B 109.5 . .
H3A C3S H3B 109.5 . .
C2S C3S H3C 109.5 . .
H3A C3S H3C 109.5 . .
H3B C3S H3C 109.5 . .
N2S C4S C5S 179.6(2) . .
C4S C5S H5B 109.5 . .
C4S C5S H5C 109.5 . .
H5B C5S H5C 109.5 . .
C4S C5S H5D 109.5 . .
H5B C5S H5D 109.5 . .
H5C C5S H5D 109.5 . .
N3S C6S C7S 176.9(2) . .
C6S C7S H7A 109.5 . .
C6S C7S H7B 109.5 . .
H7A C7S H7B 109.5 . .
C6S C7S H7C 109.5 . .
H7A C7S H7C 109.5 . .
H7B C7S H7C 109.5 . .
N4S C8S C9S 179.6(2) . .
C8S C9S H9B 109.5 . .
C8S C9S H9C 109.5 . .
H9B C9S H9C 109.5 . .
C8S C9S H9D 109.5 . .
H9B C9S H9D 109.5 . .
H9C C9S H9D 109.5 . .
N5S C10S C11S 178.9(2) . .
C10S C11S H11A 109.5 . .
C10S C11S H11B 109.5 . .
H11A C11S H11B 109.5 . .
C10S C11S H11C 109.5 . .
H11A C11S H11C 109.5 . .
H11B C11S H11C 109.5 . .

loop_
_geom_bond_atom_site_label_1
_geom_bond_atom_site_label_2
_geom_bond_distance
_geom_bond_site_symmetry_2
B1 N1S 1.5978(17) .
B1 C1 1.6089(18) .
B1 C6 1.6158(18) 2_657
B1 C2A 1.6670(19) .
C1 C6 1.4047(18) .
C1 C2 1.4076(17) .
C2 C3 1.3895(19) .
C2 H2 0.9500 .
C3 C4 1.388(2) .
C3 H3 0.9500 .
C4 C5 1.3878(19) .
C4 H4 0.9500 .
C5 C6 1.4059(17) .
C5 H5 0.9500 .
C6 B1 1.6158(18) 2_657
N1A C2A 1.3681(17) .
N1A C5A 1.3889(17) .
N1A C6A 1.4593(17) .
C2A N3A 1.3648(16) .
N3A C4A 1.3870(17) .
N3A C18A 1.4579(17) .
C4A C5A 1.337(2) .
C4A H4A 0.9500 .
C5A H5A 0.9500 .
C6A C7A 1.4007(19) .
C6A C11A 1.4076(19) .
C7A C8A 1.398(2) .
C7A C12A 1.5188(19) .
C8A C9A 1.384(2) .
C8A H8A 0.9500 .
C9A C10A 1.384(2) .
C9A H9A 0.9500 .
C10A C11A 1.396(2) .
C10A H10A 0.9500 .
C11A C15A 1.522(2) .
C12A C13A 1.535(2) .
C12A C14A 1.536(2) .
C12A H12A 1.0000 .
C13A H13A 0.9800 .
C13A H13B 0.9800 .
C13A H13C 0.9800 .
C14A H14A 0.9800 .
C14A H14B 0.9800 .
C14A H14C 0.9800 .
C15A C17A 1.535(2) .
C15A C16A 1.540(2) .
C15A H15A 1.0000 .
C16A H16A 0.9800 .
C16A H16B 0.9800 .
C16A H16C 0.9800 .
C17A H17A 0.9800 .
C17A H17B 0.9800 .
C17A H17C 0.9800 .
C18A C23A 1.4016(18) .
C18A C19A 1.4111(18) .
C19A C20A 1.392(2) .
C19A C24A 1.520(2) .
C20A C21A 1.387(2) .
C20A H20A 0.9500 .
C21A C22A 1.382(2) .
C21A H21A 0.9500 .
C22A C23A 1.3981(19) .
C22A H22A 0.9500 .
C23A C27A 1.5182(17) .
C24A C26A 1.526(2) .
C24A C25A 1.545(2) .
C24A H24A 1.0000 .
C25A H25A 0.9800 .
C25A H25B 0.9800 .
C25A H25C 0.9800 .
C26A H26A 0.9800 .
C26A H26B 0.9800 .
C26A H26C 0.9800 .
C27A C28A 1.532(2) .
C27A C29A 1.541(2) .
C27A H27A 1.0000 .
C28A H28A 0.9800 .
C28A H28B 0.9800 .
C28A H28C 0.9800 .
C29A H29A 0.9800 .
C29A H29B 0.9800 .
C29A H29C 0.9800 .
N1S C2S 1.1368(18) .
C2S C3S 1.4486(18) .
C3S H3A 0.9800 .
C3S H3B 0.9800 .
C3S H3C 0.9800 .
N2S C4S 1.139(3) .
C4S C5S 1.462(3) .
C5S H5B 0.9800 .
C5S H5C 0.9800 .
C5S H5D 0.9800 .
N3S C6S 1.137(3) .
C6S C7S 1.458(3) .
C7S H7A 0.9800 .
C7S H7B 0.9800 .
C7S H7C 0.9800 .
N4S C8S 1.148(3) .
C8S C9S 1.444(3) .
C9S H9B 0.9800 .
C9S H9C 0.9800 .
C9S H9D 0.9800 .
N5S C10S 1.141(2) .
C10S C11S 1.454(3) .
C11S H11A 0.9800 .
C11S H11B 0.9800 .
C11S H11C 0.9800 .

loop_
_geom_torsion_atom_site_label_1
_geom_torsion_atom_site_label_2
_geom_torsion_atom_site_label_3
_geom_torsion_atom_site_label_4
_geom_torsion
_geom_torsion_site_symmetry_1
_geom_torsion_site_symmetry_4
N1S B1 C1 C6 112.89(12) . .
C6 B1 C1 C6 -3.74(18) 2_657 .
C2A B1 C1 C6 -133.66(12) . .
N1S B1 C1 C2 -60.31(14) . .
C6 B1 C1 C2 -176.95(11) 2_657 .
C2A B1 C1 C2 53.14(16) . .
C6 C1 C2 C3 2.20(19) . .
B1 C1 C2 C3 175.69(12) . .
C1 C2 C3 C4 -0.5(2) . .
C2 C3 C4 C5 -1.0(2) . .
C3 C4 C5 C6 0.8(2) . .
C2 C1 C6 C5 -2.34(18) . .
B1 C1 C6 C5 -175.58(11) . .
C2 C1 C6 B1 177.28(11) . 2_657
B1 C1 C6 B1 4.0(2) . 2_657
C4 C5 C6 C1 0.9(2) . .
C4 C5 C6 B1 -178.72(12) . 2_657
C5A N1A C2A N3A 1.38(14) . .
C6A N1A C2A N3A -168.83(12) . .
C5A N1A C2A B1 -168.94(12) . .
C6A N1A C2A B1 20.9(2) . .
N1S B1 C2A N3A -176.81(11) . .
C1 B1 C2A N3A 70.54(15) . .
C6 B1 C2A N3A -61.85(15) 2_657 .
N1S B1 C2A N1A -8.27(16) . .
C1 B1 C2A N1A -120.93(14) . .
C6 B1 C2A N1A 106.68(14) 2_657 .
N1A C2A N3A C4A -1.23(14) . .
B1 C2A N3A C4A 169.75(11) . .
N1A C2A N3A C18A 173.76(11) . .
B1 C2A N3A C18A -15.26(19) . .
C2A N3A C4A C5A 0.64(15) . .
C18A N3A C4A C5A -174.93(11) . .
N3A C4A C5A N1A 0.24(15) . .
C2A N1A C5A C4A -1.05(15) . .
C6A N1A C5A C4A 170.74(12) . .
C2A N1A C6A C7A -103.83(16) . .
C5A N1A C6A C7A 86.48(15) . .
C2A N1A C6A C11A 84.58(17) . .
C5A N1A C6A C11A -85.11(15) . .
C11A C6A C7A C8A -3.2(2) . .
N1A C6A C7A C8A -174.32(12) . .
C11A C6A C7A C12A 174.14(13) . .
N1A C6A C7A C12A 3.0(2) . .
C6A C7A C8A C9A 1.3(2) . .
C12A C7A C8A C9A -176.17(13) . .
C7A C8A C9A C10A 0.3(2) . .
C8A C9A C10A C11A -0.1(2) . .
C9A C10A C11A C6A -1.7(2) . .
C9A C10A C11A C15A 174.27(14) . .
C7A C6A C11A C10A 3.4(2) . .
N1A C6A C11A C10A 174.66(12) . .
C7A C6A C11A C15A -172.44(13) . .
N1A C6A C11A C15A -1.18(19) . .
C8A C7A C12A C13A -63.43(17) . .
C6A C7A C12A C13A 119.27(15) . .
C8A C7A C12A C14A 60.17(17) . .
C6A C7A C12A C14A -117.13(15) . .
C10A C11A C15A C17A 45.79(18) . .
C6A C11A C15A C17A -138.48(14) . .
C10A C11A C15A C16A -77.24(17) . .
C6A C11A C15A C16A 98.49(16) . .
C2A N3A C18A C23A 109.50(15) . .
C4A N3A C18A C23A -75.87(15) . .
C2A N3A C18A C19A -79.56(17) . .
C4A N3A C18A C19A 95.07(14) . .
C23A C18A C19A C20A -6.1(2) . .
N3A C18A C19A C20A -176.68(12) . .
C23A C18A C19A C24A 168.70(13) . .
N3A C18A C19A C24A -1.87(19) . .
C18A C19A C20A C21A 3.4(2) . .
C24A C19A C20A C21A -171.48(13) . .
C19A C20A C21A C22A 0.2(2) . .
C20A C21A C22A C23A -1.5(2) . .
C21A C22A C23A C18A -1.0(2) . .
C21A C22A C23A C27A 174.43(12) . .
C19A C18A C23A C22A 4.95(19) . .
N3A C18A C23A C22A 175.43(11) . .
C19A C18A C23A C27A -170.29(12) . .
N3A C18A C23A C27A 0.20(19) . .
C20A C19A C24A C26A -27.97(19) . .
C18A C19A C24A C26A 157.40(13) . .
C20A C19A C24A C25A 95.16(16) . .
C18A C19A C24A C25A -79.46(17) . .
C22A C23A C27A C28A 43.84(17) . .
C18A C23A C27A C28A -141.02(13) . .
C22A C23A C27A C29A -77.20(15) . .
C18A C23A C27A C29A 97.95(15) . .
